data_2001038
loop_
_publ_author_name
'Williams, I. D.'
'Brown, P. W.'
'Taylor, N. J.'

_publ_section_title
;
 235 K structural phase transition in dimethylammonium
 tetrachlorocobaltate(II)
;
_journal_issue 2
_journal_name_full 'Acta Crystallographica Section C'
_journal_page_first 263
_journal_page_last 266
_journal_paper_doi 10.1107/S010827019101020X
_journal_volume 48
_journal_year 1992
_chemical_formula_moiety '2(C2 H8 N1),Cl4 Co1'
_chemical_formula_sum 'C4 H16 Cl4 Co N2'
_chemical_formula_weight 292.9
_space_group_IT_number 14
_space_group_name_Hall '-P 2yn'
_space_group_name_H-M_alt 'P 1 21/n 1'
_symmetry_cell_setting monoclinic
_symmetry_space_group_name_Hall '-P 2yn'
_symmetry_space_group_name_H-M 'P 1 21/n 1'
_cell_angle_alpha 90
_cell_angle_beta 90.020(10)
_cell_angle_gamma 90
_cell_formula_units_Z 4
_cell_length_a 8.5410(10)
_cell_length_b 11.440(2)
_cell_length_c 13.311(2)
_cell_volume 1300.6(3)
_diffrn_radiation_type Mo
_diffrn_radiation_wavelength 0.71073
_exptl_absorpt_coefficient_mu 2.153
_exptl_crystal_density_diffrn 1.50
_exptl_crystal_F_000 596
_cod_data_source_file st0514.cif
_cod_data_source_block st0514a
_cod_original_cell_volume 1300.7(4)
_cod_original_formula_sum 'C4 H16 Cl4 Co1 N2'
_cod_database_code 2001038

loop_
_space_group_symop_id
_space_group_symop_operation_xyz
1 x,y,z
2 -x+1/2,y+1/2,-z+1/2
3 -x,-y,-z
4 x+1/2,-y+1/2,z+1/2

loop_
_atom_site_label
_atom_site_fract_x
_atom_site_fract_y
_atom_site_fract_z
_atom_site_U_iso_or_equiv
Co(1) .16965(3) .29931(2) .41877(2) .04010(10)
Cl(1) .18100(7) .49671(5) .40991(5) .0564(2)
Cl(2) .19215(8) .23570(5) .58033(4) .0556(2)
Cl(3) -.07356(7) .23748(5) .36886(5) .0549(2)
Cl(4) .36014(8) .22076(6) .32265(5) .0658(2)
N(1) -.2073(3) .1903(2) .5967(2) .0599(8)
C(1) -.3729(4) .2199(4) .5814(4) .086(2)
C(2) -.1741(5) .0648(3) .6069(3) .0860(10)
H(11) -.148(4) .224(3) .549(2) .075(9)
H(12) -.165(5) .227(3) .646(3) .104(14)
N(2) -.2108(2) .5023(2) .3351(2) .0550(7)
C(3) -.1531(4) .5107(3) .2314(2) .0630(10)
C(4) -.3794(4) .4795(4) .3425(3) .0820(10)
H(21) -.152(3) .440(3) .367(2) .080(9)
H(22) -.181(5) .562(4) .366(3) .126(15)
H(1X) -.394(4) .182(3) .524(3) ?
H(1Y) -.375(5) .306(4) .576(3) ?
H(1Z) -.434(6) .185(4) .631(4) ?
H(2X) -.056(4) .057(3) .609(2) ?
H(2Y) -.211(5) .027(5) .531(4) ?
H(2Z) -.236(4) .035(3) .622(3) ?
H(3X) -.045(4) .516(3) .229(2) ?
H(3Y) -.178(4) .442(3) .196(3) ?
H(3Z) -.200(4) .574(3) .192(3) ?
H(4X) -.436(5) .530(3) .305(3) ?
H(4Y) -.408(5) .412(3) .301(3) ?
H(4Z) -.409(4) .484(3) .419(3) ?
